data_4300988
loop_
_publ_author_name
'Bacchi, Alessia'
'Bosetti, Elsa'
'Carcelli, Mauro'
'Pelagatti, Paolo'
'Rogolino, Dominga'
'Pelizzi, Giancarlo'

_publ_section_title
;
 "Venetian Blinds" Mechanism of Solvation/Desolvation in Palladium(II)
 Wheel-and-Axle Organic--Inorganic Diols
;
_journal_coden_ASTM INOCAJ
_journal_issue 2
_journal_name_full 'Inorganic Chemistry'
_journal_page_first 431
_journal_page_last 442
_journal_paper_doi 10.1021/ic048896m
_journal_volume 44
_journal_year 2005
_chemical_formula_sum 'C44 H44 N2 O7 Pd'
_chemical_formula_weight 819.21
_space_group_IT_number 1
_symmetry_cell_setting triclinic
_symmetry_space_group_name_Hall 'P 1'
_symmetry_space_group_name_H-M 'P 1'
_cell_angle_alpha 84.1330(10)
_cell_angle_beta 88.1540(10)
_cell_angle_gamma 77.3930(9)
_cell_formula_units_Z 1
_cell_length_a 7.9303(5)
_cell_length_b 11.1789(7)
_cell_length_c 11.8089(7)
_cell_measurement_temperature 293(2)
_cell_volume 1016.24(11)
_diffrn_ambient_temperature 293(2)
_exptl_crystal_density_diffrn 1.339
_cod_duplicate_entry 4308401
_cod_database_code 4300988

loop_
_symmetry_equiv_pos_as_xyz
'x, y, z'

loop_
_atom_site_label
_atom_site_type_symbol
_atom_site_fract_x
_atom_site_fract_y
_atom_site_fract_z
_atom_site_U_iso_or_equiv
_atom_site_adp_type
_atom_site_occupancy
_atom_site_symmetry_multiplicity
_atom_site_calc_flag
_atom_site_refinement_flags
_atom_site_disorder_assembly
_atom_site_disorder_group
Pd Pd 0.18983(17) 0.05181(11) 0.00056(11) 0.04860(7) Uani 1 1 d . . .
N1 N -0.0053(9) -0.0086(6) 0.0943(6) 0.0439(17) Uani 1 1 d . . .
N2 N 0.3735(8) 0.1102(7) -0.0899(7) 0.0497(18) Uani 1 1 d . . .
O1 O -0.5845(8) -0.0831(6) 0.1960(5) 0.0527(16) Uani 1 1 d D . .
O2 O 0.9584(8) 0.1857(6) -0.1912(6) 0.0587(17) Uani 1 1 d D . .
O3 O 0.1187(7) 0.2173(6) 0.0630(6) 0.0517(17) Uani 1 1 d . . .
O4 O 0.2598(9) -0.1127(6) -0.0586(6) 0.0601(19) Uani 1 1 d . . .
O5 O 0.3149(10) 0.1689(7) 0.2042(7) 0.079(2) Uani 1 1 d . . .
O6 O 0.0809(10) -0.0664(8) -0.2027(7) 0.077(2) Uani 1 1 d . . .
C1 C -0.4327(10) -0.1388(7) 0.2608(7) 0.046(2) Uani 1 1 d . . .
C2 C -0.2765(9) -0.0916(8) 0.1984(7) 0.0382(17) Uani 1 1 d . . .
C3 C -0.2935(11) 0.0310(7) 0.1558(8) 0.0474(19) Uani 1 1 d . . .
H3 H -0.3979 0.0871 0.1630 0.057 Uiso 1 1 calc R . .
C4 C -0.1566(8) 0.0677(7) 0.1038(7) 0.046(2) Uani 1 1 d . . .
H4 H -0.1693 0.1493 0.0736 0.055 Uiso 1 1 calc R . .
C5 C 0.0289(10) -0.1313(6) 0.1372(7) 0.056(2) Uani 1 1 d . . .
H5 H 0.1380 -0.1821 0.1316 0.067 Uiso 1 1 calc R . .
C6 C -0.1064(10) -0.1732(9) 0.1879(9) 0.058(2) Uani 1 1 d . . .
H6 H -0.0905 -0.2555 0.2166 0.069 Uiso 1 1 calc R . .
C7 C -0.4126(10) -0.2756(8) 0.2427(7) 0.047(2) Uani 1 1 d . . .
C8 C -0.4650(12) -0.3188(9) 0.1441(6) 0.056(2) Uani 1 1 d . . .
H8 H -0.5165 -0.2616 0.0858 0.067 Uiso 1 1 calc R . .
C9 C -0.4429(13) -0.4424(7) 0.1308(9) 0.071(3) Uani 1 1 d . . .
H9 H -0.4851 -0.4665 0.0662 0.086 Uiso 1 1 calc R . .
C10 C -0.3631(17) -0.5265(10) 0.2083(12) 0.087(4) Uani 1 1 d . . .
H10 H -0.3488 -0.6091 0.1965 0.105 Uiso 1 1 calc R . .
C11 C -0.2993(13) -0.4963(8) 0.3071(9) 0.071(3) Uani 1 1 d . . .
H11 H -0.2360 -0.5579 0.3576 0.086 Uiso 1 1 calc R . .
C12 C -0.3311(13) -0.3699(9) 0.3315(8) 0.056(2) Uani 1 1 d . . .
H12 H -0.3011 -0.3486 0.4010 0.067 Uiso 1 1 calc R . .
C13 C -0.4490(14) -0.1133(9) 0.3847(8) 0.062(3) Uani 1 1 d . . .
C14 C -0.6072(15) -0.1010(10) 0.4348(10) 0.082(3) Uani 1 1 d . . .
H14 H -0.7005 -0.1061 0.3912 0.098 Uiso 1 1 calc R . .
C15 C -0.6356(18) -0.0809(9) 0.5500(8) 0.087(4) Uani 1 1 d . . .
H15 H -0.7459 -0.0738 0.5817 0.104 Uiso 1 1 calc R . .
C16 C -0.507(2) -0.0724(11) 0.6122(12) 0.113(5) Uani 1 1 d . . .
H16 H -0.5249 -0.0582 0.6883 0.136 Uiso 1 1 calc R . .
C17 C -0.345(2) -0.0847(10) 0.5643(9) 0.091(4) Uani 1 1 d . . .
H17 H -0.2539 -0.0774 0.6092 0.109 Uiso 1 1 calc R . .
C18 C -0.3110(14) -0.1074(8) 0.4516(7) 0.065(2) Uani 1 1 d . . .
H18 H -0.1993 -0.1185 0.4218 0.078 Uiso 1 1 calc R . .
C19 C 0.8079(10) 0.2497(8) -0.2529(6) 0.045(2) Uani 1 1 d . . .
C20 C 0.6529(11) 0.2033(8) -0.2047(7) 0.048(2) Uani 1 1 d . . .
C21 C 0.4975(12) 0.2713(8) -0.1968(9) 0.063(3) Uani 1 1 d . . .
H21 H 0.4737 0.3526 -0.2289 0.075 Uiso 1 1 calc R . .
C22 C 0.3646(10) 0.2211(8) -0.1392(8) 0.068(2) Uani 1 1 d . . .
H22 H 0.2571 0.2746 -0.1362 0.082 Uiso 1 1 calc R . .
C23 C 0.5321(11) 0.0402(7) -0.1025(7) 0.056(2) Uani 1 1 d . . .
H23 H 0.5529 -0.0419 -0.0726 0.067 Uiso 1 1 calc R . .
C24 C 0.6691(10) 0.0847(8) -0.1590(8) 0.052(2) Uani 1 1 d . . .
H24 H 0.7753 0.0304 -0.1651 0.062 Uiso 1 1 calc R . .
C25 C 0.7853(11) 0.3873(8) -0.2462(8) 0.051(2) Uani 1 1 d . . .
C26 C 0.8447(12) 0.4154(9) -0.1482(9) 0.072(3) Uani 1 1 d . . .
H26 H 0.8967 0.3537 -0.0936 0.086 Uiso 1 1 calc R . .
C27 C 0.8261(14) 0.5369(12) -0.1318(9) 0.101(4) Uani 1 1 d . . .
H27 H 0.8633 0.5586 -0.0644 0.122 Uiso 1 1 calc R . .
C28 C 0.7481(16) 0.6329(10) -0.2197(11) 0.079(3) Uani 1 1 d . . .
H28 H 0.7339 0.7162 -0.2107 0.094 Uiso 1 1 calc R . .
C29 C 0.6978(15) 0.5933(9) -0.3151(8) 0.077(3) Uani 1 1 d . . .
H29 H 0.6550 0.6496 -0.3764 0.093 Uiso 1 1 calc R . .
C30 C 0.7099(14) 0.4747(9) -0.3206(10) 0.063(3) Uani 1 1 d . . .
H30 H 0.6603 0.4515 -0.3829 0.076 Uiso 1 1 calc R . .
C31 C 0.8344(11) 0.2209(8) -0.3796(8) 0.0442(19) Uani 1 1 d . . .
C32 C 0.7024(13) 0.2142(9) -0.4453(8) 0.069(3) Uani 1 1 d . . .
H32 H 0.5923 0.2241 -0.4130 0.082 Uiso 1 1 calc R . .
C33 C 0.7235(19) 0.1925(10) -0.5624(11) 0.092(4) Uani 1 1 d . . .
H33 H 0.6295 0.1910 -0.6070 0.111 Uiso 1 1 calc R . .
C34 C 0.889(2) 0.1740(11) -0.6067(10) 0.093(4) Uani 1 1 d . . .
H34 H 0.9091 0.1572 -0.6820 0.112 Uiso 1 1 calc R . .
C35 C 1.0282(19) 0.1806(12) -0.5364(12) 0.113(5) Uani 1 1 d . . .
H35 H 1.1395 0.1679 -0.5670 0.136 Uiso 1 1 calc R . .
C36 C 1.0039(11) 0.2050(9) -0.4252(8) 0.069(2) Uani 1 1 d . . .
H36 H 1.0960 0.2110 -0.3810 0.083 Uiso 1 1 calc R . .
C37 C 0.1889(12) -0.1370(9) -0.1411(8) 0.067(3) Uani 1 1 d . . .
C38 C 0.2321(13) -0.2698(10) -0.1732(11) 0.089(4) Uani 1 1 d . . .
H38A H 0.2697 -0.3251 -0.1068 0.134 Uiso 1 1 calc R . .
H38B H 0.3225 -0.2784 -0.2298 0.134 Uiso 1 1 calc R . .
H38C H 0.1311 -0.2891 -0.2031 0.134 Uiso 1 1 calc R . .
C39 C 0.2016(10) 0.2420(7) 0.1461(7) 0.047(2) Uani 1 1 d . . .
C40 C 0.1445(15) 0.3781(10) 0.1676(11) 0.096(4) Uani 1 1 d . . .
H40A H 0.1988 0.4273 0.1127 0.145 Uiso 1 1 calc R . .
H40B H 0.1777 0.3885 0.2429 0.145 Uiso 1 1 calc R . .
H40C H 0.0213 0.4036 0.1609 0.145 Uiso 1 1 calc R . .
C300 C 1.168(2) 0.5799(9) -0.6045(10) 0.196(7) Uani 1 1 d DU . .
H30A H 1.2181 0.6230 -0.6680 0.236 Uiso 1 1 calc R . .
H30B H 1.0527 0.5707 -0.6206 0.236 Uiso 1 1 calc R . .
C400 C 1.2983(12) 0.4546(13) -0.5440(7) 0.187(5) Uani 1 1 d DU . .
H40D H 1.2759 0.3839 -0.5774 0.224 Uiso 1 1 calc R . .
H40E H 1.4165 0.4597 -0.5634 0.224 Uiso 1 1 calc R . .
C200 C 1.191(3) 0.6229(13) -0.4851(11) 0.267(7) Uani 1 1 d DU . .
H20A H 1.3065 0.6365 -0.4776 0.320 Uiso 1 1 calc R . .
H20B H 1.1081 0.6988 -0.4743 0.320 Uiso 1 1 calc R . .
O10 O 1.2868(10) 0.4340(8) -0.4338(7) 0.201(3) Uani 1 1 d DU . .
C100 C 1.1598(16) 0.5204(14) -0.3990(12) 0.182(6) Uani 1 1 d DU . .
H10A H 1.1749 0.5370 -0.3214 0.218 Uiso 1 1 calc R . .
H10B H 1.0473 0.5017 -0.4070 0.218 Uiso 1 1 calc R . .
H100 H -0.606(5) -0.0039(19) 0.188(3) 0.044(11) Uiso 1 1 d D . .
H200 H 1.002(6) 0.119(3) -0.226(4) 0.072(16) Uiso 1 1 d D . .

loop_
_atom_site_aniso_label
_atom_site_aniso_U_11
_atom_site_aniso_U_22
_atom_site_aniso_U_33
_atom_site_aniso_U_23
_atom_site_aniso_U_13
_atom_site_aniso_U_12
Pd 0.04405(11) 0.05043(12) 0.05150(12) 0.00480(8) 0.00299(8) -0.01562(8)
N1 0.052(4) 0.041(3) 0.040(3) 0.016(2) 0.001(3) -0.022(3)
N2 0.030(3) 0.057(4) 0.058(4) -0.004(3) -0.002(3) -0.002(3)
O1 0.043(3) 0.057(4) 0.056(3) 0.001(3) -0.003(3) -0.009(3)
O2 0.037(3) 0.053(4) 0.083(4) 0.011(3) -0.011(3) -0.009(3)
O3 0.041(3) 0.048(3) 0.065(4) 0.000(3) -0.003(3) -0.009(3)
O4 0.068(5) 0.057(4) 0.056(4) 0.000(3) 0.000(3) -0.017(3)
O5 0.063(3) 0.073(4) 0.095(5) -0.012(4) -0.015(3) 0.002(3)
O6 0.076(4) 0.080(5) 0.073(4) -0.027(4) -0.017(3) 0.003(3)
C1 0.034(4) 0.033(3) 0.071(5) 0.003(3) -0.004(3) -0.012(3)
C2 0.027(3) 0.045(4) 0.044(3) 0.003(3) 0.005(3) -0.014(3)
C3 0.053(4) 0.027(3) 0.056(4) 0.014(2) -0.005(3) -0.002(2)
C4 0.027(3) 0.048(4) 0.058(5) 0.000(3) 0.006(3) -0.003(3)
C5 0.053(4) 0.037(3) 0.067(4) 0.029(2) 0.014(3) -0.006(2)
C6 0.032(3) 0.058(4) 0.072(5) 0.015(3) 0.005(3) 0.004(3)
C7 0.031(4) 0.060(5) 0.044(4) 0.016(3) 0.003(3) -0.011(3)
C8 0.069(5) 0.065(5) 0.040(4) -0.008(3) 0.003(3) -0.027(4)
C9 0.092(6) 0.041(3) 0.085(6) -0.029(4) 0.008(5) -0.014(4)
C10 0.105(8) 0.055(6) 0.109(8) -0.033(5) 0.030(6) -0.024(5)
C11 0.061(4) 0.039(4) 0.111(7) 0.000(4) 0.009(4) -0.007(3)
C12 0.066(6) 0.053(5) 0.048(4) 0.004(3) -0.005(4) -0.015(4)
C13 0.081(7) 0.047(5) 0.052(5) 0.003(4) 0.023(5) -0.010(4)
C14 0.090(6) 0.076(6) 0.072(5) 0.002(4) -0.003(4) -0.004(4)
C15 0.128(9) 0.069(5) 0.049(4) -0.010(4) 0.048(5) 0.002(5)
C16 0.217(16) 0.049(6) 0.065(6) 0.005(4) 0.026(8) -0.020(7)
C17 0.179(13) 0.058(6) 0.044(5) -0.002(4) 0.006(6) -0.048(7)
C18 0.100(6) 0.049(4) 0.054(4) 0.011(3) -0.027(4) -0.035(4)
C19 0.040(4) 0.062(5) 0.028(3) 0.009(3) 0.006(2) -0.007(3)
C20 0.053(4) 0.046(4) 0.037(3) 0.014(3) -0.010(3) -0.005(3)
C21 0.058(5) 0.050(4) 0.077(5) 0.029(4) 0.005(4) -0.022(4)
C22 0.021(3) 0.080(5) 0.096(5) -0.007(4) 0.004(3) 0.002(3)
C23 0.083(6) 0.036(4) 0.050(5) 0.013(3) -0.007(4) -0.023(4)
C24 0.031(3) 0.063(5) 0.062(4) -0.007(3) 0.011(3) -0.012(3)
C25 0.050(5) 0.041(4) 0.066(5) -0.014(3) 0.017(4) -0.017(3)
C26 0.056(5) 0.052(5) 0.101(7) 0.001(4) 0.007(5) -0.002(4)
C27 0.091(7) 0.161(10) 0.064(6) -0.012(6) -0.001(5) -0.055(6)
C28 0.088(7) 0.050(5) 0.095(6) 0.004(4) 0.010(5) -0.015(5)
C29 0.102(6) 0.067(5) 0.056(4) 0.004(3) 0.006(4) -0.008(4)
C30 0.061(6) 0.048(5) 0.077(6) 0.005(4) 0.004(4) -0.011(4)
C31 0.047(4) 0.036(4) 0.049(4) 0.005(3) -0.001(3) -0.013(3)
C32 0.080(5) 0.075(5) 0.053(5) 0.003(4) 0.016(4) -0.028(4)
C33 0.143(11) 0.064(7) 0.077(7) 0.015(5) -0.035(7) -0.044(7)
C34 0.163(12) 0.069(6) 0.051(5) -0.017(4) 0.036(6) -0.033(7)
C35 0.112(8) 0.097(7) 0.112(8) 0.022(6) 0.028(6) -0.002(6)
C36 0.059(4) 0.081(5) 0.059(4) 0.002(4) 0.034(3) -0.005(3)
C37 0.052(5) 0.075(5) 0.063(5) 0.011(4) 0.021(4) 0.001(4)
C38 0.075(6) 0.081(7) 0.114(9) -0.021(6) -0.015(6) -0.013(5)
C39 0.035(3) 0.043(4) 0.067(5) -0.012(3) 0.002(3) -0.015(3)
C40 0.120(9) 0.057(6) 0.111(9) -0.036(6) 0.008(7) -0.005(6)
C300 0.250(12) 0.133(8) 0.170(10) -0.082(8) -0.072(9) 0.078(8)
C400 0.143(7) 0.323(15) 0.075(4) 0.021(7) 0.018(5) -0.031(8)
C200 0.46(2) 0.176(10) 0.189(12) 0.037(10) 0.008(15) -0.144(12)
O10 0.186(6) 0.218(8) 0.165(6) 0.050(5) -0.041(5) 0.006(5)
C100 0.122(7) 0.248(15) 0.166(12) -0.018(10) 0.052(8) -0.027(8)

loop_
_geom_bond_atom_site_label_1
_geom_bond_atom_site_label_2
_geom_bond_distance
_geom_bond_site_symmetry_2
_geom_bond_publ_flag
Pd N2 1.965(7) . ?
Pd O4 1.993(7) . ?
Pd O3 2.020(6) . ?
Pd N1 2.066(7) . ?
N1 C4 1.320(10) . ?
N1 C5 1.385(9) . ?
N2 C22 1.303(10) . ?
N2 C23 1.341(11) . ?
O1 C1 1.434(10) . ?
O2 C19 1.429(10) . ?
O3 C39 1.284(10) . ?
O4 C37 1.223(12) . ?
O5 C39 1.245(11) . ?
O6 C37 1.230(12) . ?
C1 C13 1.516(13) . ?
C1 C7 1.539(12) . ?
C1 C2 1.582(10) . ?
C2 C3 1.390(11) . ?
C2 C6 1.464(11) . ?
C3 C4 1.351(11) . ?
C5 C6 1.360(11) . ?
C7 C8 1.412(12) . ?
C7 C12 1.466(12) . ?
C8 C9 1.379(12) . ?
C9 C10 1.312(17) . ?
C10 C11 1.387(17) . ?
C11 C12 1.438(14) . ?
C13 C14 1.355(15) . ?
C13 C18 1.386(15) . ?
C14 C15 1.404(16) . ?
C15 C16 1.30(2) . ?
C16 C17 1.374(19) . ?
C17 C18 1.387(15) . ?
C19 C20 1.509(11) . ?
C19 C25 1.520(12) . ?
C19 C31 1.561(11) . ?
C20 C21 1.306(12) . ?
C20 C24 1.360(12) . ?
C21 C22 1.422(11) . ?
C23 C24 1.412(11) . ?
C25 C30 1.299(14) . ?
C25 C26 1.354(14) . ?
C26 C27 1.368(15) . ?
C27 C28 1.461(17) . ?
C28 C29 1.353(17) . ?
C29 C30 1.317(15) . ?
C31 C32 1.341(14) . ?
C31 C36 1.413(12) . ?
C32 C33 1.427(16) . ?
C33 C34 1.375(18) . ?
C34 C35 1.42(2) . ?
C35 C36 1.367(18) . ?
C37 C38 1.533(14) . ?
C39 C40 1.534(12) . ?
C300 C200 1.564(14) . ?
C300 C400 1.659(13) . ?
C400 O10 1.303(10) . ?
C200 C100 1.508(14) . ?
O10 C100 1.321(12) . ?
